data_4108653
loop_
_publ_author_name
'Yuzhong Wang'
'Yaoming Xie'
'Pingrong Wei'
'R. Bruce King'
'Henry F. Schaefer, III'
'Paul v. R. Schleyer'
'Gregory H. Robinson'

_publ_section_title
;
 Carbene-Stabilized Diphosphorus
;
_journal_name_full 'Journal of the American Chemical Society'
_journal_page_first 14970
_journal_page_last 14971
_journal_paper_doi 10.1021/ja807828t
_journal_volume 130
_journal_year 2008
_chemical_formula_sum 'C54 H72 N4 P2'
_chemical_formula_weight 839.10
_chemical_name_systematic
; 
 ? 
;
_space_group_IT_number 2
_symmetry_cell_setting triclinic
_symmetry_space_group_name_Hall '-P 1'
_symmetry_space_group_name_H-M 'P -1'
_atom_sites_solution_hydrogens geom
_atom_sites_solution_primary direct
_atom_sites_solution_secondary difmap
_audit_creation_method SHELXL-97
_cell_angle_alpha 96.687(2)
_cell_angle_beta 112.794(2)
_cell_angle_gamma 108.936(2)
_cell_formula_units_Z 1
_cell_length_a 10.9170(16)
_cell_length_b 10.9711(16)
_cell_length_c 12.6490(19)
_cell_measurement_reflns_used 3561
_cell_measurement_temperature 273(2)
_cell_measurement_theta_max 23.491
_cell_measurement_theta_min 2.674
_cell_volume 1269.1(3)
_computing_structure_refinement 'SHELXL-97 (Sheldrick, 1997)'
_computing_structure_solution 'SHELXS-97 (Sheldrick, 1990)'
_diffrn_ambient_temperature 273(2)
_diffrn_measured_fraction_theta_full 0.999
_diffrn_measured_fraction_theta_max 0.999
_diffrn_measurement_device_type 'BRUKER APEX II'
_diffrn_measurement_method OMEGA-SCAN
_diffrn_radiation_monochromator graphite
_diffrn_radiation_source 'fine-focus sealed tube'
_diffrn_radiation_type MoK\a
_diffrn_radiation_wavelength 0.71073
_diffrn_reflns_av_R_equivalents 0.0363
_diffrn_reflns_av_sigmaI/netI 0.0425
_diffrn_reflns_limit_h_max 13
_diffrn_reflns_limit_h_min -13
_diffrn_reflns_limit_k_max 14
_diffrn_reflns_limit_k_min -14
_diffrn_reflns_limit_l_max 16
_diffrn_reflns_limit_l_min -16
_diffrn_reflns_number 16022
_diffrn_reflns_theta_full 27.00
_diffrn_reflns_theta_max 27.00
_diffrn_reflns_theta_min 2.33
_diffrn_standards_decay_% 0
_diffrn_standards_interval_count 0
_diffrn_standards_interval_time 0
_diffrn_standards_number 0
_exptl_absorpt_coefficient_mu 0.123
_exptl_absorpt_correction_T_max 0.9939
_exptl_absorpt_correction_T_min 0.9523
_exptl_absorpt_correction_type multi-scan
_exptl_absorpt_process_details 'BRUKER SADABS'
_exptl_crystal_colour red
_exptl_crystal_density_diffrn 1.098
_exptl_crystal_description plate
_exptl_crystal_F_000 454
_exptl_crystal_size_max 0.40
_exptl_crystal_size_mid 0.35
_exptl_crystal_size_min 0.05
_refine_diff_density_max 0.228
_refine_diff_density_min -0.216
_refine_diff_density_rms 0.034
_refine_ls_extinction_method none
_refine_ls_goodness_of_fit_ref 1.009
_refine_ls_hydrogen_treatment constr
_refine_ls_matrix_type full
_refine_ls_number_parameters 328
_refine_ls_number_reflns 5516
_refine_ls_number_restraints 135
_refine_ls_restrained_S_all 1.002
_refine_ls_R_factor_all 0.0848
_refine_ls_R_factor_gt 0.0492
_refine_ls_shift/su_max 0.000
_refine_ls_shift/su_mean 0.000
_refine_ls_structure_factor_coef Fsqd
_refine_ls_weighting_details 'calc w=1/[\s^2^(Fo^2^)+(0.0656P)^2^+0.2353P] where P=(Fo^2^+2Fc^2^)/3'
_refine_ls_weighting_scheme calc
_refine_ls_wR_factor_gt 0.1194
_refine_ls_wR_factor_ref 0.1400
_reflns_number_gt 3650
_reflns_number_total 5516
_reflns_threshold_expression >2sigma(I)
_cod_data_source_file ja807828t_si_001.cif
_cod_data_source_block j1
_cod_database_code 4108653

loop_
_symmetry_equiv_pos_as_xyz
'x, y, z'
'-x, -y, -z'

loop_
_atom_site_label
_atom_site_type_symbol
_atom_site_fract_x
_atom_site_fract_y
_atom_site_fract_z
_atom_site_U_iso_or_equiv
_atom_site_adp_type
_atom_site_occupancy
_atom_site_symmetry_multiplicity
_atom_site_calc_flag
_atom_site_refinement_flags
_atom_site_disorder_assembly
_atom_site_disorder_group
P1 P 0.56468(6) 0.54164(5) 0.09762(4) 0.04482(17) Uani 1 1 d . . .
N1 N 0.67753(16) 0.79752(14) 0.23535(12) 0.0399(4) Uani 1 1 d . . .
N2 N 0.55625(17) 0.79490(14) 0.05142(13) 0.0419(4) Uani 1 1 d . . .
C1 C 0.59464(18) 0.71135(16) 0.12010(14) 0.0350(4) Uani 1 1 d . . .
C2 C 0.6866(2) 0.92618(18) 0.23571(18) 0.0548(5) Uani 1 1 d . . .
H2 H 0.7351 1.0001 0.3024 0.093(3) Uiso 1 1 calc R . .
C3 C 0.6135(3) 0.92510(19) 0.12368(18) 0.0590(6) Uani 1 1 d . . .
H3 H 0.6025 0.9986 0.0978 0.093(3) Uiso 1 1 calc R . .
C4 C 0.4697(2) 0.75748(18) -0.07589(16) 0.0481(5) Uani 1 1 d . A .
C5 C 0.3198(3) 0.7091(2) -0.1216(2) 0.0654(6) Uani 1 1 d D . .
C6 C 0.2404(3) 0.6694(3) -0.2460(2) 0.0925(10) Uani 1 1 d . A .
H6 H 0.1396 0.6361 -0.2807 0.093(3) Uiso 1 1 calc R . .
C7 C 0.3076(5) 0.6784(4) -0.3173(3) 0.1097(12) Uani 1 1 d . . .
H7 H 0.2524 0.6478 -0.3998 0.093(3) Uiso 1 1 calc R A .
C8 C 0.4541(5) 0.7316(3) -0.2693(3) 0.1037(11) Uani 1 1 d . A .
H8 H 0.4977 0.7391 -0.3198 0.093(3) Uiso 1 1 calc R . .
C9 C 0.5415(3) 0.7752(2) -0.1468(2) 0.0696(7) Uani 1 1 d . . .
C10 C 0.7044(4) 0.8386(3) -0.0943(3) 0.0963(10) Uani 1 1 d . A .
H10 H 0.7406 0.8955 -0.0139 0.093(3) Uiso 1 1 calc R . .
C11 C 0.7581(6) 0.9287(5) -0.1630(4) 0.190(3) Uani 1 1 d . . .
H11A H 0.8623 0.9664 -0.1256 0.164(4) Uiso 1 1 calc R A .
H11B H 0.7246 0.9996 -0.1634 0.164(4) Uiso 1 1 calc R . .
H11C H 0.7213 0.8771 -0.2436 0.164(4) Uiso 1 1 calc R . .
C12 C 0.7692(4) 0.7381(4) -0.0809(5) 0.1577(18) Uani 1 1 d . . .
H12A H 0.8729 0.7831 -0.0466 0.164(4) Uiso 1 1 calc R A .
H12B H 0.7330 0.6779 -0.1578 0.164(4) Uiso 1 1 calc R . .
H12C H 0.7434 0.6882 -0.0297 0.164(4) Uiso 1 1 calc R . .
C13 C 0.2467(6) 0.7187(7) -0.0436(6) 0.0840(17) Uani 0.70 1 d PDU A 1
H13 H 0.3174 0.7919 0.0289 0.093(3) Uiso 0.70 1 calc PR A 1
C14 C 0.2079(8) 0.5940(9) -0.0069(6) 0.120(2) Uani 0.70 1 d PU A 1
H14A H 0.1623 0.6016 0.0434 0.164(4) Uiso 0.70 1 calc PR A 1
H14B H 0.2942 0.5802 0.0361 0.164(4) Uiso 0.70 1 calc PR A 1
H14C H 0.1421 0.5194 -0.0765 0.164(4) Uiso 0.70 1 calc PR A 1
C15 C 0.1147(6) 0.7505(6) -0.1002(6) 0.140(2) Uani 0.70 1 d PU A 1
H15A H 0.1412 0.8308 -0.1245 0.164(4) Uiso 0.70 1 calc PR A 1
H15B H 0.0788 0.7635 -0.0433 0.164(4) Uiso 0.70 1 calc PR A 1
H15C H 0.0404 0.6775 -0.1686 0.164(4) Uiso 0.70 1 calc PR A 1
C13' C 0.2505(14) 0.6687(10) -0.0350(13) 0.067(4) Uani 0.30 1 d PDU A 2
H13' H 0.3231 0.6547 0.0322 0.093(3) Uiso 0.30 1 calc PR A 2
C14' C 0.1079(10) 0.5417(10) -0.0846(12) 0.099(4) Uani 0.30 1 d PDU A 2
H14D H 0.1217 0.4658 -0.1157 0.164(4) Uiso 0.30 1 calc PR A 2
H14E H 0.0319 0.5540 -0.1471 0.164(4) Uiso 0.30 1 calc PR A 2
H14F H 0.0815 0.5263 -0.0217 0.164(4) Uiso 0.30 1 calc PR A 2
C15' C 0.2300(13) 0.7942(10) 0.0170(11) 0.094(3) Uani 0.30 1 d PDU A 2
H15D H 0.3159 0.8738 0.0404 0.164(4) Uiso 0.30 1 calc PR A 2
H15E H 0.2135 0.7833 0.0851 0.164(4) Uiso 0.30 1 calc PR A 2
H15F H 0.1482 0.8022 -0.0430 0.164(4) Uiso 0.30 1 calc PR A 2
C16 C 0.7310(2) 0.75548(17) 0.34136(15) 0.0430(4) Uani 1 1 d . B .
C17 C 0.6429(2) 0.72036(19) 0.39789(17) 0.0511(5) Uani 1 1 d . . .
C18 C 0.6988(3) 0.6851(3) 0.5029(2) 0.0728(7) Uani 1 1 d . . .
H18 H 0.6430 0.6617 0.5432 0.093(3) Uiso 1 1 calc R . .
C19 C 0.8340(3) 0.6844(3) 0.5480(2) 0.0883(9) Uani 1 1 d . . .
H19 H 0.8694 0.6609 0.6186 0.093(3) Uiso 1 1 calc R . .
C20 C 0.9180(3) 0.7178(3) 0.4903(2) 0.0798(8) Uani 1 1 d . B .
H20 H 1.0096 0.7160 0.5221 0.093(3) Uiso 1 1 calc R . .
C21 C 0.8692(2) 0.7545(2) 0.38474(18) 0.0552(5) Uani 1 1 d D . .
C22 C 0.968(2) 0.7887(16) 0.326(2) 0.066(5) Uani 0.35(2) 1 d PDU B 1
H22 H 0.9107 0.8028 0.2507 0.093(3) Uiso 0.35(2) 1 calc PR B 1
C23 C 1.016(2) 0.6809(16) 0.291(2) 0.120(6) Uani 0.35(2) 1 d PDU B 1
H23A H 1.0750 0.7131 0.2519 0.164(4) Uiso 0.35(2) 1 calc PR B 1
H23B H 0.9316 0.6016 0.2370 0.164(4) Uiso 0.35(2) 1 calc PR B 1
H23C H 1.0705 0.6600 0.3608 0.164(4) Uiso 0.35(2) 1 calc PR B 1
C24 C 1.099(3) 0.9218(16) 0.395(2) 0.106(6) Uani 0.35(2) 1 d PDU B 1
H24A H 1.1568 0.9395 0.3528 0.164(4) Uiso 0.35(2) 1 calc PR B 1
H24B H 1.1563 0.9173 0.4729 0.164(4) Uiso 0.35(2) 1 calc PR B 1
H24C H 1.0665 0.9924 0.4020 0.164(4) Uiso 0.35(2) 1 calc PR B 1
C22' C 0.9592(11) 0.7970(10) 0.3186(11) 0.073(3) Uani 0.65(2) 1 d PDU B 2
H22' H 0.8937 0.7648 0.2327 0.093(3) Uiso 0.65(2) 1 calc PR B 2
C23' C 1.0684(12) 0.7317(16) 0.3446(12) 0.119(3) Uani 0.65(2) 1 d PDU B 2
H23D H 1.0170 0.6360 0.3140 0.164(4) Uiso 0.65(2) 1 calc PR B 2
H23E H 1.1274 0.7551 0.4293 0.164(4) Uiso 0.65(2) 1 calc PR B 2
H23F H 1.1291 0.7630 0.3069 0.164(4) Uiso 0.65(2) 1 calc PR B 2
C24' C 1.0353(12) 0.9474(8) 0.3518(10) 0.104(3) Uani 0.65(2) 1 d PDU B 2
H24D H 0.9650 0.9847 0.3199 0.164(4) Uiso 0.65(2) 1 calc PR B 2
H24E H 1.1034 0.9710 0.3194 0.164(4) Uiso 0.65(2) 1 calc PR B 2
H24F H 1.0860 0.9823 0.4371 0.164(4) Uiso 0.65(2) 1 calc PR B 2
C25 C 0.4938(2) 0.7235(2) 0.3496(2) 0.0624(6) Uani 1 1 d . . .
H25 H 0.4645 0.7264 0.2665 0.093(3) Uiso 1 1 calc R . .
C26 C 0.3798(3) 0.5979(3) 0.3501(3) 0.1033(10) Uani 1 1 d . . .
H26A H 0.2871 0.6035 0.3186 0.164(4) Uiso 1 1 calc R . .
H26B H 0.4072 0.5914 0.4304 0.164(4) Uiso 1 1 calc R . .
H26C H 0.3737 0.5199 0.3016 0.164(4) Uiso 1 1 calc R . .
C27 C 0.4962(4) 0.8485(3) 0.4185(3) 0.0994(10) Uani 1 1 d . . .
H27A H 0.4007 0.8482 0.3851 0.164(4) Uiso 1 1 calc R . .
H27B H 0.5628 0.9270 0.4130 0.164(4) Uiso 1 1 calc R . .
H27C H 0.5267 0.8492 0.5007 0.164(4) Uiso 1 1 calc R . .

loop_
_atom_site_aniso_label
_atom_site_aniso_U_11
_atom_site_aniso_U_22
_atom_site_aniso_U_33
_atom_site_aniso_U_23
_atom_site_aniso_U_13
_atom_site_aniso_U_12
P1 0.0575(3) 0.0336(2) 0.0350(3) 0.00915(18) 0.0103(2) 0.0217(2)
N1 0.0488(9) 0.0334(7) 0.0324(8) 0.0082(6) 0.0155(7) 0.0145(7)
N2 0.0555(9) 0.0340(7) 0.0348(8) 0.0119(6) 0.0179(7) 0.0186(7)
C1 0.0382(9) 0.0355(8) 0.0336(9) 0.0114(7) 0.0173(7) 0.0157(7)
C2 0.0753(15) 0.0333(9) 0.0448(11) 0.0071(8) 0.0228(10) 0.0154(10)
C3 0.0882(16) 0.0344(10) 0.0520(12) 0.0148(9) 0.0271(12) 0.0267(11)
C4 0.0709(14) 0.0386(10) 0.0377(10) 0.0179(8) 0.0195(10) 0.0291(10)
C5 0.0710(16) 0.0683(14) 0.0536(13) 0.0147(11) 0.0131(12) 0.0431(13)
C6 0.091(2) 0.100(2) 0.0618(17) 0.0142(15) -0.0032(15) 0.0575(18)
C7 0.159(4) 0.109(3) 0.0405(15) 0.0245(16) 0.017(2) 0.062(3)
C8 0.150(3) 0.104(2) 0.0493(16) 0.0261(16) 0.048(2) 0.036(2)
C9 0.103(2) 0.0561(13) 0.0487(13) 0.0185(10) 0.0392(13) 0.0242(13)
C10 0.118(3) 0.0818(19) 0.0795(19) 0.0076(15) 0.0682(19) 0.0059(19)
C11 0.221(5) 0.137(4) 0.161(4) 0.036(3) 0.121(4) -0.031(4)
C12 0.097(3) 0.124(3) 0.238(6) 0.032(3) 0.091(3) 0.014(3)
C13 0.058(3) 0.100(5) 0.080(3) 0.005(3) 0.016(2) 0.042(3)
C14 0.130(5) 0.185(7) 0.112(4) 0.076(5) 0.074(4) 0.106(6)
C15 0.102(4) 0.153(5) 0.197(7) 0.057(5) 0.065(4) 0.090(4)
C13' 0.058(5) 0.046(6) 0.098(8) 0.023(5) 0.021(5) 0.037(5)
C14' 0.052(6) 0.091(6) 0.119(9) 0.005(6) 0.029(6) 0.006(5)
C15' 0.110(8) 0.090(6) 0.119(9) 0.024(6) 0.067(7) 0.066(6)
C16 0.0484(11) 0.0380(9) 0.0312(9) 0.0066(7) 0.0114(8) 0.0132(8)
C17 0.0598(13) 0.0478(11) 0.0404(10) 0.0121(9) 0.0211(9) 0.0174(10)
C18 0.0913(19) 0.0805(17) 0.0475(13) 0.0294(12) 0.0328(13) 0.0299(14)
C19 0.100(2) 0.109(2) 0.0515(15) 0.0429(15) 0.0200(15) 0.0470(18)
C20 0.0691(16) 0.100(2) 0.0560(15) 0.0264(14) 0.0071(13) 0.0419(15)
C21 0.0495(12) 0.0590(12) 0.0413(11) 0.0057(9) 0.0096(9) 0.0193(10)
C22 0.053(9) 0.077(7) 0.052(8) 0.028(6) 0.009(6) 0.020(6)
C23 0.096(11) 0.104(8) 0.133(14) -0.024(8) 0.055(10) 0.024(7)
C24 0.091(11) 0.087(7) 0.111(11) -0.008(6) 0.061(9) -0.003(6)
C22' 0.044(4) 0.102(5) 0.056(5) -0.002(4) 0.016(3) 0.025(3)
C23' 0.076(5) 0.158(9) 0.130(7) 0.025(6) 0.047(5) 0.061(6)
C24' 0.073(5) 0.108(4) 0.111(6) 0.019(4) 0.052(4) 0.005(3)
C25 0.0638(14) 0.0728(15) 0.0565(13) 0.0198(11) 0.0342(11) 0.0256(12)
C26 0.081(2) 0.093(2) 0.130(3) 0.0272(19) 0.059(2) 0.0167(17)
C27 0.104(2) 0.094(2) 0.114(2) 0.0172(18) 0.057(2) 0.0508(19)

loop_
_atom_type_symbol
_atom_type_description
_atom_type_scat_dispersion_real
_atom_type_scat_dispersion_imag
_atom_type_scat_source
C C 0.0033 0.0016 'International Tables Vol C Tables 4.2.6.8 and 6.1.1.4'
H H 0.0000 0.0000 'International Tables Vol C Tables 4.2.6.8 and 6.1.1.4'
N N 0.0061 0.0033 'International Tables Vol C Tables 4.2.6.8 and 6.1.1.4'
P P 0.1023 0.0942 'International Tables Vol C Tables 4.2.6.8 and 6.1.1.4'

loop_
_geom_angle_atom_site_label_1
_geom_angle_atom_site_label_2
_geom_angle_atom_site_label_3
_geom_angle
_geom_angle_site_symmetry_3
C1 P1 P1 103.19(6) 2_665
C2 N1 C1 110.95(14) .
C2 N1 C16 124.07(15) .
C1 N1 C16 124.54(14) .
C1 N2 C3 110.21(15) .
C1 N2 C4 126.78(14) .
C3 N2 C4 123.01(14) .
N2 C1 N1 103.12(13) .
N2 C1 P1 137.61(13) .
N1 C1 P1 119.27(12) .
C3 C2 N1 107.54(16) .
C2 C3 N2 108.17(16) .
C5 C4 C9 123.4(2) .
C5 C4 N2 118.57(19) .
C9 C4 N2 118.0(2) .
C4 C5 C6 116.3(2) .
C4 C5 C13 122.2(3) .
C6 C5 C13 120.8(3) .
C4 C5 C13' 118.2(5) .
C6 C5 C13' 123.6(5) .
C13 C5 C13' 21.6(3) .
C7 C6 C5 121.3(3) .
C8 C7 C6 120.5(3) .
C7 C8 C9 122.0(3) .
C4 C9 C8 116.3(3) .
C4 C9 C10 122.2(2) .
C8 C9 C10 121.5(3) .
C9 C10 C12 112.5(3) .
C9 C10 C11 113.0(3) .
C12 C10 C11 110.1(4) .
C14 C13 C5 110.2(4) .
C14 C13 C15 110.4(5) .
C5 C13 C15 113.8(5) .
C14' C13' C15' 110.2(10) .
C14' C13' C5 118.4(10) .
C15' C13' C5 107.0(7) .
C17 C16 C21 122.92(18) .
C17 C16 N1 118.05(17) .
C21 C16 N1 119.01(17) .
C18 C17 C16 117.2(2) .
C18 C17 C25 120.9(2) .
C16 C17 C25 121.88(18) .
C19 C18 C17 121.1(2) .
C18 C19 C20 120.6(2) .
C19 C20 C21 121.4(2) .
C16 C21 C20 116.7(2) .
C16 C21 C22 125.3(9) .
C20 C21 C22 118.0(9) .
C16 C21 C22' 119.4(5) .
C20 C21 C22' 123.8(5) .
C22 C21 C22' 6.2(12) .
C21 C22 C24 112.9(14) .
C21 C22 C23 117.3(13) .
C24 C22 C23 110.2(12) .
C24' C22' C23' 111.0(7) .
C24' C22' C21 111.2(6) .
C23' C22' C21 109.6(8) .
C17 C25 C27 111.5(2) .
C17 C25 C26 112.0(2) .
C27 C25 C26 109.9(2) .

loop_
_geom_bond_atom_site_label_1
_geom_bond_atom_site_label_2
_geom_bond_distance
_geom_bond_site_symmetry_2
P1 C1 1.7504(17) .
P1 P1 2.2052(10) 2_665
N1 C2 1.382(2) .
N1 C1 1.393(2) .
N1 C16 1.437(2) .
N2 C1 1.387(2) .
N2 C3 1.393(2) .
N2 C4 1.439(2) .
C2 C3 1.326(3) .
C4 C5 1.388(3) .
C4 C9 1.393(3) .
C5 C6 1.399(3) .
C5 C13 1.504(6) .
C5 C13' 1.584(13) .
C6 C7 1.360(5) .
C7 C8 1.351(5) .
C8 C9 1.388(4) .
C9 C10 1.504(4) .
C10 C12 1.484(5) .
C10 C11 1.515(4) .
C13 C14 1.479(7) .
C13 C15 1.516(7) .
C13' C14' 1.547(13) .
C13' C15' 1.575(11) .
C16 C17 1.393(3) .
C16 C21 1.396(3) .
C17 C18 1.390(3) .
C17 C25 1.515(3) .
C18 C19 1.365(4) .
C19 C20 1.368(4) .
C20 C21 1.393(3) .
C21 C22 1.511(15) .
C21 C22' 1.522(9) .
C22 C24 1.522(14) .
C22 C23 1.525(13) .
C22' C24' 1.506(8) .
C22' C23' 1.532(9) .
C25 C27 1.524(3) .
C25 C26 1.532(3) .
